data_7106009
loop_
_publ_author_name
'Michaela Zirngast'
'Eva Pump'
'Anita Leitgeb'
'Jorg H. Albering'
'Christian Slugovc'

_publ_section_title
;
 Pyridine as trigger for chloride isomerisation in chelated ruthenium
 benzyliden complexes: implications for olefin metathesis;
;
_journal_name_full Chem.Commun.
_journal_page_first 2261
_journal_paper_doi 10.1039/c0cc04897f
_journal_volume 47
_journal_year 2011
_chemical_formula_moiety 'C33 H40 Cl2 N2 O3 Ru, C H2 Cl2'
_chemical_formula_sum 'C34 H42 Cl4 N2 O3 Ru'
_chemical_formula_weight 769.57
_chemical_name_systematic
;
?
;
_space_group_IT_number 14
_symmetry_cell_setting monoclinic
_symmetry_space_group_name_Hall '-P 2yn'
_symmetry_space_group_name_H-M 'P 1 21/n 1'
_atom_sites_solution_hydrogens geom
_atom_sites_solution_primary direct
_atom_sites_solution_secondary difmap
_audit_creation_method SHELXL-97
_cell_angle_alpha 90.00
_cell_angle_beta 109.1840(10)
_cell_angle_gamma 90.00
_cell_formula_units_Z 4
_cell_length_a 17.4417(4)
_cell_length_b 8.3267(2)
_cell_length_c 25.4581(6)
_cell_measurement_reflns_used 9910
_cell_measurement_temperature 100(2)
_cell_measurement_theta_max 30.489
_cell_measurement_theta_min 2.589
_cell_volume 3492.01(14)
_computing_cell_refinement 'Bruker APEX2'
_computing_data_collection 'Bruker APEX2'
_computing_data_reduction 'Bruker SAINT'
_computing_molecular_graphics 'Bruker SHELXTL'
_computing_publication_material 'Bruker SHELXTL'
_computing_structure_refinement 'SHELXL-97 (Sheldrick, 2008)'
_computing_structure_solution 'SHELXS-97 (Sheldrick, 2008)'
_diffrn_ambient_temperature 100(2)
_diffrn_measured_fraction_theta_full 1.000
_diffrn_measured_fraction_theta_max 1.000
_diffrn_measurement_device_type 'CCD area detector'
_diffrn_measurement_method 'phi and omega scans'
_diffrn_radiation_monochromator graphite
_diffrn_radiation_source 'fine-focus sealed tube'
_diffrn_radiation_type MoK\a
_diffrn_radiation_wavelength 0.71073
_diffrn_reflns_av_R_equivalents 0.0369
_diffrn_reflns_av_sigmaI/netI 0.0346
_diffrn_reflns_limit_h_max 22
_diffrn_reflns_limit_h_min -22
_diffrn_reflns_limit_k_max 9
_diffrn_reflns_limit_k_min -10
_diffrn_reflns_limit_l_max 25
_diffrn_reflns_limit_l_min -33
_diffrn_reflns_number 28356
_diffrn_reflns_theta_full 27.50
_diffrn_reflns_theta_max 27.50
_diffrn_reflns_theta_min 2.43
_exptl_absorpt_coefficient_mu 0.791
_exptl_absorpt_correction_T_max 0.9615
_exptl_absorpt_correction_T_min 0.8089
_exptl_absorpt_correction_type multi-scan
_exptl_absorpt_process_details 'SADABS (Sheldrick, 2008)'
_exptl_crystal_colour green
_exptl_crystal_density_diffrn 1.464
_exptl_crystal_density_method 'not measured'
_exptl_crystal_description needle
_exptl_crystal_F_000 1584
_exptl_crystal_size_max 0.28
_exptl_crystal_size_mid 0.07
_exptl_crystal_size_min 0.05
_refine_diff_density_max 0.494
_refine_diff_density_min -0.663
_refine_diff_density_rms 0.068
_refine_ls_extinction_method none
_refine_ls_goodness_of_fit_ref 1.028
_refine_ls_hydrogen_treatment constr
_refine_ls_matrix_type full
_refine_ls_number_parameters 406
_refine_ls_number_reflns 8026
_refine_ls_number_restraints 0
_refine_ls_restrained_S_all 1.028
_refine_ls_R_factor_all 0.0329
_refine_ls_R_factor_gt 0.0264
_refine_ls_shift/su_max 0.003
_refine_ls_shift/su_mean 0.000
_refine_ls_structure_factor_coef Fsqd
_refine_ls_weighting_details 'calc w=1/[\s^2^(Fo^2^)+(0.0210P)^2^+3.1922P] where P=(Fo^2^+2Fc^2^)/3'
_refine_ls_weighting_scheme calc
_refine_ls_wR_factor_gt 0.0617
_refine_ls_wR_factor_ref 0.0653
_reflns_number_gt 7008
_reflns_number_total 8026
_reflns_threshold_expression >2sigma(I)
_cod_data_source_file C0CC04897F.TXT
_cod_data_source_block ja2010_043_0m
_cod_original_sg_symbol_H-M 'P 21/n'
_cod_database_code 7106009

loop_
_symmetry_equiv_pos_as_xyz
'x, y, z'
'-x+1/2, y+1/2, -z+1/2'
'-x, -y, -z'
'x-1/2, -y-1/2, z-1/2'

loop_
_atom_site_label
_atom_site_type_symbol
_atom_site_fract_x
_atom_site_fract_y
_atom_site_fract_z
_atom_site_U_iso_or_equiv
_atom_site_adp_type
_atom_site_occupancy
_atom_site_symmetry_multiplicity
_atom_site_calc_flag
_atom_site_refinement_flags
_atom_site_disorder_assembly
_atom_site_disorder_group
Ru1 Ru 0.765000(8) 0.912639(16) 0.028037(6) 0.01049(5) Uani 1 1 d . . .
Cl2 Cl 0.78078(3) 1.01261(5) -0.055008(18) 0.01510(9) Uani 1 1 d . . .
Cl1 Cl 0.68116(3) 1.13185(6) 0.03241(2) 0.02414(11) Uani 1 1 d . . .
Cl3 Cl 0.60055(4) 0.15364(8) 0.81859(3) 0.04233(16) Uani 1 1 d . . .
Cl4 Cl 0.53215(3) 0.32322(6) 0.89279(2) 0.02883(12) Uani 1 1 d . . .
O1 O 0.74912(7) 0.83360(15) 0.10180(5) 0.0135(3) Uani 1 1 d . . .
O2 O 0.76949(8) 0.81100(16) 0.19276(5) 0.0171(3) Uani 1 1 d . . .
O3 O 1.11006(8) 1.10967(18) 0.22041(6) 0.0220(3) Uani 1 1 d . . .
N1 N 0.72668(9) 0.61171(18) -0.03451(6) 0.0143(3) Uani 1 1 d . . .
N2 N 0.84640(9) 0.58328(18) 0.02790(7) 0.0146(3) Uani 1 1 d . . .
C1 C 0.78474(11) 0.6867(2) 0.00654(7) 0.0121(3) Uani 1 1 d . . .
C2 C 0.74578(12) 0.4410(2) -0.04096(9) 0.0190(4) Uani 1 1 d . . .
H2A H 0.7432 0.4173 -0.0796 0.023 Uiso 1 1 calc R . .
H2B H 0.7083 0.3684 -0.0304 0.023 Uiso 1 1 calc R . .
C3 C 0.83225(12) 0.4259(2) -0.00075(10) 0.0238(4) Uani 1 1 d . . .
H3A H 0.8368 0.3370 0.0259 0.029 Uiso 1 1 calc R . .
H3B H 0.8712 0.4075 -0.0209 0.029 Uiso 1 1 calc R . .
C4 C 0.64638(11) 0.6717(2) -0.06252(8) 0.0135(4) Uani 1 1 d . . .
C5 C 0.62492(11) 0.7123(2) -0.11892(8) 0.0161(4) Uani 1 1 d . . .
C6 C 0.54533(12) 0.7614(2) -0.14639(8) 0.0173(4) Uani 1 1 d . . .
H6 H 0.5298 0.7882 -0.1847 0.021 Uiso 1 1 calc R . .
C7 C 0.48789(12) 0.7723(2) -0.11918(8) 0.0180(4) Uani 1 1 d . . .
C8 C 0.51093(11) 0.7288(2) -0.06338(8) 0.0179(4) Uani 1 1 d . . .
H8 H 0.4724 0.7363 -0.0444 0.021 Uiso 1 1 calc R . .
C9 C 0.58912(11) 0.6743(2) -0.03461(8) 0.0156(4) Uani 1 1 d . . .
C10 C 0.68460(12) 0.7018(3) -0.15013(8) 0.0223(4) Uani 1 1 d . . .
H10A H 0.6816 0.5949 -0.1668 0.033 Uiso 1 1 calc R . .
H10B H 0.7396 0.7203 -0.1244 0.033 Uiso 1 1 calc R . .
H10C H 0.6714 0.7834 -0.1795 0.033 Uiso 1 1 calc R . .
C11 C 0.40345(13) 0.8347(3) -0.14891(9) 0.0269(5) Uani 1 1 d . . .
H11A H 0.3649 0.7830 -0.1336 0.040 Uiso 1 1 calc R . .
H11B H 0.3884 0.8105 -0.1887 0.040 Uiso 1 1 calc R . .
H11C H 0.4022 0.9512 -0.1437 0.040 Uiso 1 1 calc R . .
C12 C 0.60821(12) 0.6107(3) 0.02373(8) 0.0217(4) Uani 1 1 d . . .
H12A H 0.6404 0.6902 0.0503 0.033 Uiso 1 1 calc R . .
H12B H 0.6392 0.5107 0.0276 0.033 Uiso 1 1 calc R . .
H12C H 0.5575 0.5899 0.0312 0.033 Uiso 1 1 calc R . .
C13 C 0.92492(11) 0.6174(2) 0.06687(8) 0.0140(4) Uani 1 1 d . . .
C14 C 0.98247(11) 0.6957(2) 0.04863(8) 0.0146(4) Uani 1 1 d . . .
C15 C 1.05920(11) 0.7252(2) 0.08721(8) 0.0197(4) Uani 1 1 d . . .
H15 H 1.0981 0.7827 0.0758 0.024 Uiso 1 1 calc R . .
C16 C 1.08012(12) 0.6722(3) 0.14214(9) 0.0231(4) Uani 1 1 d . . .
C17 C 1.02233(13) 0.5906(3) 0.15839(9) 0.0245(4) Uani 1 1 d . . .
H17 H 1.0363 0.5532 0.1956 0.029 Uiso 1 1 calc R . .
C18 C 0.94409(12) 0.5617(2) 0.12164(8) 0.0190(4) Uani 1 1 d . . .
C19 C 0.96353(12) 0.7457(2) -0.01137(8) 0.0195(4) Uani 1 1 d . . .
H19A H 1.0075 0.8135 -0.0149 0.029 Uiso 1 1 calc R . .
H19B H 0.9125 0.8061 -0.0235 0.029 Uiso 1 1 calc R . .
H19C H 0.9583 0.6499 -0.0347 0.029 Uiso 1 1 calc R . .
C20 C 1.16377(14) 0.7045(3) 0.18284(10) 0.0361(6) Uani 1 1 d . . .
H20A H 1.1601 0.7856 0.2098 0.054 Uiso 1 1 calc R . .
H20B H 1.1992 0.7440 0.1627 0.054 Uiso 1 1 calc R . .
H20C H 1.1863 0.6050 0.2024 0.054 Uiso 1 1 calc R . .
C21 C 0.88332(14) 0.4728(3) 0.14139(10) 0.0291(5) Uani 1 1 d . . .
H21A H 0.8947 0.3574 0.1426 0.044 Uiso 1 1 calc R . .
H21B H 0.8284 0.4931 0.1157 0.044 Uiso 1 1 calc R . .
H21C H 0.8873 0.5103 0.1787 0.044 Uiso 1 1 calc R . .
C22 C 0.86922(11) 0.9656(2) 0.06620(7) 0.0136(4) Uani 1 1 d . . .
H22 H 0.9019 0.9921 0.0441 0.016 Uiso 1 1 calc R . .
C23 C 0.91009(11) 0.9732(2) 0.12635(7) 0.0124(3) Uani 1 1 d . . .
C24 C 0.98865(11) 1.0380(2) 0.14410(8) 0.0147(4) Uani 1 1 d . . .
H24 H 1.0118 1.0743 0.1172 0.018 Uiso 1 1 calc R . .
C25 C 1.03330(11) 1.0502(2) 0.20028(8) 0.0160(4) Uani 1 1 d . . .
C26 C 0.99956(11) 0.9985(2) 0.24029(8) 0.0172(4) Uani 1 1 d . . .
H26 H 1.0298 1.0067 0.2788 0.021 Uiso 1 1 calc R . .
C27 C 0.92213(11) 0.9356(2) 0.22343(8) 0.0158(4) Uani 1 1 d . . .
H27 H 0.8995 0.9005 0.2507 0.019 Uiso 1 1 calc R . .
C28 C 0.87604(11) 0.9223(2) 0.16687(8) 0.0134(3) Uani 1 1 d . . .
C29 C 0.79399(11) 0.8539(2) 0.15022(8) 0.0130(3) Uani 1 1 d . . .
C30 C 0.68614(11) 0.7472(2) 0.17982(8) 0.0155(4) Uani 1 1 d . . .
H30 H 0.6491 0.8025 0.1461 0.019 Uiso 1 1 calc R . .
C31 C 0.68556(12) 0.5684(2) 0.16924(9) 0.0195(4) Uani 1 1 d . . .
H31A H 0.7086 0.5473 0.1396 0.029 Uiso 1 1 calc R . .
H31B H 0.6296 0.5286 0.1579 0.029 Uiso 1 1 calc R . .
H31C H 0.7181 0.5135 0.2033 0.029 Uiso 1 1 calc R . .
C32 C 0.66105(12) 0.7877(3) 0.22994(8) 0.0221(4) Uani 1 1 d . . .
H32A H 0.6977 0.7341 0.2629 0.033 Uiso 1 1 calc R . .
H32B H 0.6053 0.7509 0.2234 0.033 Uiso 1 1 calc R . .
H32C H 0.6640 0.9041 0.2358 0.033 Uiso 1 1 calc R . .
C33 C 1.14457(12) 1.1756(3) 0.18119(9) 0.0265(5) Uani 1 1 d . . .
H33A H 1.1499 1.0908 0.1559 0.040 Uiso 1 1 calc R . .
H33B H 1.1982 1.2203 0.2011 0.040 Uiso 1 1 calc R . .
H33C H 1.1092 1.2608 0.1597 0.040 Uiso 1 1 calc R . .
C34 C 0.58504(14) 0.1496(2) 0.88357(9) 0.0242(4) Uani 1 1 d . . .
H34A H 0.6381 0.1437 0.9136 0.029 Uiso 1 1 calc R . .
H34B H 0.5535 0.0526 0.8860 0.029 Uiso 1 1 calc R . .

loop_
_atom_site_aniso_label
_atom_site_aniso_U_11
_atom_site_aniso_U_22
_atom_site_aniso_U_33
_atom_site_aniso_U_23
_atom_site_aniso_U_13
_atom_site_aniso_U_12
Ru1 0.01122(7) 0.01038(7) 0.01037(8) -0.00006(5) 0.00422(5) -0.00052(5)
Cl2 0.0168(2) 0.0168(2) 0.0123(2) 0.00196(16) 0.00567(16) -0.00102(17)
Cl1 0.0313(3) 0.0194(2) 0.0281(3) 0.00584(19) 0.0185(2) 0.0109(2)
Cl3 0.0585(4) 0.0427(3) 0.0338(3) 0.0147(3) 0.0262(3) 0.0213(3)
Cl4 0.0216(2) 0.0250(3) 0.0353(3) -0.0069(2) 0.0029(2) 0.0056(2)
O1 0.0144(6) 0.0144(6) 0.0125(6) 0.0000(5) 0.0053(5) -0.0017(5)
O2 0.0140(6) 0.0247(7) 0.0133(6) 0.0022(5) 0.0055(5) -0.0050(5)
O3 0.0146(7) 0.0367(8) 0.0146(7) -0.0034(6) 0.0046(5) -0.0088(6)
N1 0.0134(7) 0.0128(7) 0.0164(8) -0.0030(6) 0.0045(6) -0.0013(6)
N2 0.0126(7) 0.0127(7) 0.0185(8) -0.0018(6) 0.0050(6) 0.0007(6)
C1 0.0130(8) 0.0137(8) 0.0119(8) 0.0012(7) 0.0074(7) -0.0015(7)
C2 0.0196(9) 0.0133(9) 0.0227(10) -0.0041(8) 0.0052(8) -0.0003(7)
C3 0.0192(10) 0.0149(9) 0.0364(12) -0.0097(9) 0.0079(9) 0.0005(8)
C4 0.0129(8) 0.0119(8) 0.0156(9) -0.0038(7) 0.0045(7) -0.0036(7)
C5 0.0192(9) 0.0126(8) 0.0176(9) -0.0040(7) 0.0076(8) -0.0043(7)
C6 0.0231(10) 0.0130(9) 0.0141(9) -0.0018(7) 0.0039(8) -0.0026(7)
C7 0.0188(9) 0.0107(8) 0.0224(10) -0.0030(7) 0.0039(8) 0.0003(7)
C8 0.0157(9) 0.0173(9) 0.0233(10) -0.0050(8) 0.0099(8) -0.0021(7)
C9 0.0179(9) 0.0142(9) 0.0153(9) -0.0031(7) 0.0063(7) -0.0034(7)
C10 0.0233(10) 0.0295(11) 0.0165(10) -0.0031(8) 0.0099(8) -0.0040(9)
C11 0.0233(11) 0.0238(11) 0.0304(12) -0.0017(9) 0.0042(9) 0.0070(9)
C12 0.0189(10) 0.0293(11) 0.0182(10) 0.0006(8) 0.0080(8) -0.0050(8)
C13 0.0121(8) 0.0132(8) 0.0166(9) -0.0007(7) 0.0046(7) 0.0024(7)
C14 0.0157(9) 0.0141(8) 0.0150(9) -0.0027(7) 0.0062(7) 0.0024(7)
C15 0.0142(9) 0.0219(10) 0.0242(10) -0.0056(8) 0.0081(8) 0.0007(8)
C16 0.0164(9) 0.0288(11) 0.0213(10) -0.0067(9) 0.0022(8) 0.0069(8)
C17 0.0252(11) 0.0312(11) 0.0155(10) 0.0020(9) 0.0045(8) 0.0110(9)
C18 0.0204(10) 0.0188(9) 0.0205(10) 0.0026(8) 0.0106(8) 0.0067(8)
C19 0.0190(9) 0.0235(10) 0.0186(10) 0.0010(8) 0.0097(8) 0.0009(8)
C20 0.0219(11) 0.0495(15) 0.0286(12) -0.0103(11) -0.0030(9) 0.0067(10)
C21 0.0303(12) 0.0318(12) 0.0306(12) 0.0118(10) 0.0176(10) 0.0069(10)
C22 0.0178(9) 0.0123(8) 0.0124(9) -0.0004(7) 0.0073(7) -0.0008(7)
C23 0.0132(8) 0.0118(8) 0.0124(9) -0.0017(7) 0.0045(7) 0.0010(7)
C24 0.0157(9) 0.0158(9) 0.0147(9) -0.0011(7) 0.0078(7) -0.0020(7)
C25 0.0135(9) 0.0185(9) 0.0161(9) -0.0027(7) 0.0051(7) -0.0013(7)
C26 0.0187(9) 0.0208(9) 0.0119(9) -0.0017(7) 0.0045(7) -0.0009(8)
C27 0.0169(9) 0.0190(9) 0.0134(9) -0.0002(7) 0.0077(7) -0.0002(7)
C28 0.0140(8) 0.0133(8) 0.0139(9) -0.0005(7) 0.0057(7) -0.0002(7)
C29 0.0147(9) 0.0112(8) 0.0156(9) 0.0009(7) 0.0082(7) 0.0013(7)
C30 0.0115(8) 0.0198(9) 0.0160(9) 0.0023(7) 0.0054(7) -0.0021(7)
C31 0.0175(9) 0.0194(10) 0.0217(10) 0.0052(8) 0.0067(8) 0.0007(8)
C32 0.0210(10) 0.0300(11) 0.0185(10) -0.0014(8) 0.0106(8) -0.0064(8)
C33 0.0181(10) 0.0418(13) 0.0205(11) -0.0022(9) 0.0077(8) -0.0126(9)
C34 0.0301(11) 0.0168(9) 0.0271(11) 0.0011(8) 0.0115(9) 0.0030(8)

loop_
_atom_type_symbol
_atom_type_description
_atom_type_scat_dispersion_real
_atom_type_scat_dispersion_imag
_atom_type_scat_source
C C 0.0033 0.0016 'International Tables Vol C Tables 4.2.6.8 and 6.1.1.4'
H H 0.0000 0.0000 'International Tables Vol C Tables 4.2.6.8 and 6.1.1.4'
N N 0.0061 0.0033 'International Tables Vol C Tables 4.2.6.8 and 6.1.1.4'
O O 0.0106 0.0060 'International Tables Vol C Tables 4.2.6.8 and 6.1.1.4'
Cl Cl 0.1484 0.1585 'International Tables Vol C Tables 4.2.6.8 and 6.1.1.4'
Ru Ru -1.2594 0.8363 'International Tables Vol C Tables 4.2.6.8 and 6.1.1.4'

loop_
_geom_angle_atom_site_label_1
_geom_angle_atom_site_label_2
_geom_angle_atom_site_label_3
_geom_angle
_geom_angle_site_symmetry_1
_geom_angle_site_symmetry_3
_geom_angle_publ_flag
C22 Ru1 C1 98.13(7) . . ?
C22 Ru1 O1 90.03(7) . . ?
C1 Ru1 O1 92.00(6) . . ?
C22 Ru1 Cl1 108.31(6) . . ?
C1 Ru1 Cl1 153.49(5) . . ?
O1 Ru1 Cl1 86.23(4) . . ?
C22 Ru1 Cl2 90.16(6) . . ?
C1 Ru1 Cl2 90.30(5) . . ?
O1 Ru1 Cl2 177.64(4) . . ?
Cl1 Ru1 Cl2 91.479(17) . . ?
C29 O1 Ru1 128.70(12) . . ?
C29 O2 C30 117.89(14) . . ?
C25 O3 C33 117.63(15) . . ?
C1 N1 C4 125.89(15) . . ?
C1 N1 C2 113.08(15) . . ?
C4 N1 C2 119.79(15) . . ?
C1 N2 C13 127.52(15) . . ?
C1 N2 C3 112.69(15) . . ?
C13 N2 C3 118.94(15) . . ?
N2 C1 N1 108.32(15) . . ?
N2 C1 Ru1 132.18(13) . . ?
N1 C1 Ru1 119.38(13) . . ?
N1 C2 C3 102.34(15) . . ?
N1 C2 H2A 111.3 . . ?
C3 C2 H2A 111.3 . . ?
N1 C2 H2B 111.3 . . ?
C3 C2 H2B 111.3 . . ?
H2A C2 H2B 109.2 . . ?
N2 C3 C2 103.05(15) . . ?
N2 C3 H3A 111.2 . . ?
C2 C3 H3A 111.2 . . ?
N2 C3 H3B 111.2 . . ?
C2 C3 H3B 111.2 . . ?
H3A C3 H3B 109.1 . . ?
C5 C4 C9 121.35(17) . . ?
C5 C4 N1 118.76(16) . . ?
C9 C4 N1 119.62(16) . . ?
C6 C5 C4 118.12(17) . . ?
C6 C5 C10 119.95(17) . . ?
C4 C5 C10 121.93(17) . . ?
C5 C6 C7 121.92(18) . . ?
C5 C6 H6 119.0 . . ?
C7 C6 H6 119.0 . . ?
C8 C7 C6 118.43(17) . . ?
C8 C7 C11 120.55(18) . . ?
C6 C7 C11 120.99(18) . . ?
C7 C8 C9 121.69(17) . . ?
C7 C8 H8 119.2 . . ?
C9 C8 H8 119.2 . . ?
C8 C9 C4 118.36(17) . . ?
C8 C9 C12 119.53(17) . . ?
C4 C9 C12 121.99(17) . . ?
C5 C10 H10A 109.5 . . ?
C5 C10 H10B 109.5 . . ?
H10A C10 H10B 109.5 . . ?
C5 C10 H10C 109.5 . . ?
H10A C10 H10C 109.5 . . ?
H10B C10 H10C 109.5 . . ?
C7 C11 H11A 109.5 . . ?
C7 C11 H11B 109.5 . . ?
H11A C11 H11B 109.5 . . ?
C7 C11 H11C 109.5 . . ?
H11A C11 H11C 109.5 . . ?
H11B C11 H11C 109.5 . . ?
C9 C12 H12A 109.5 . . ?
C9 C12 H12B 109.5 . . ?
H12A C12 H12B 109.5 . . ?
C9 C12 H12C 109.5 . . ?
H12A C12 H12C 109.5 . . ?
H12B C12 H12C 109.5 . . ?
C14 C13 C18 121.47(17) . . ?
C14 C13 N2 119.37(17) . . ?
C18 C13 N2 119.01(17) . . ?
C15 C14 C13 118.36(17) . . ?
C15 C14 C19 120.18(17) . . ?
C13 C14 C19 121.45(17) . . ?
C16 C15 C14 121.56(18) . . ?
C16 C15 H15 119.2 . . ?
C14 C15 H15 119.2 . . ?
C17 C16 C15 118.52(18) . . ?
C17 C16 C20 121.0(2) . . ?
C15 C16 C20 120.4(2) . . ?
C16 C17 C18 121.99(19) . . ?
C16 C17 H17 119.0 . . ?
C18 C17 H17 119.0 . . ?
C17 C18 C13 118.02(18) . . ?
C17 C18 C21 119.97(19) . . ?
C13 C18 C21 122.01(18) . . ?
C14 C19 H19A 109.5 . . ?
C14 C19 H19B 109.5 . . ?
H19A C19 H19B 109.5 . . ?
C14 C19 H19C 109.5 . . ?
H19A C19 H19C 109.5 . . ?
H19B C19 H19C 109.5 . . ?
C16 C20 H20A 109.5 . . ?
C16 C20 H20B 109.5 . . ?
H20A C20 H20B 109.5 . . ?
C16 C20 H20C 109.5 . . ?
H20A C20 H20C 109.5 . . ?
H20B C20 H20C 109.5 . . ?
C18 C21 H21A 109.5 . . ?
C18 C21 H21B 109.5 . . ?
H21A C21 H21B 109.5 . . ?
C18 C21 H21C 109.5 . . ?
H21A C21 H21C 109.5 . . ?
H21B C21 H21C 109.5 . . ?
C23 C22 Ru1 129.05(13) . . ?
C23 C22 H22 115.5 . . ?
Ru1 C22 H22 115.5 . . ?
C24 C23 C28 118.72(16) . . ?
C24 C23 C22 116.27(16) . . ?
C28 C23 C22 125.01(16) . . ?
C25 C24 C23 121.18(17) . . ?
C25 C24 H24 119.4 . . ?
C23 C24 H24 119.4 . . ?
O3 C25 C24 124.32(17) . . ?
O3 C25 C26 115.77(16) . . ?
C24 C25 C26 119.91(17) . . ?
C27 C26 C25 119.53(17) . . ?
C27 C26 H26 120.2 . . ?
C25 C26 H26 120.2 . . ?
C26 C27 C28 121.43(17) . . ?
C26 C27 H27 119.3 . . ?
C28 C27 H27 119.3 . . ?
C27 C28 C23 119.23(16) . . ?
C27 C28 C29 120.16(16) . . ?
C23 C28 C29 120.60(16) . . ?
O1 C29 O2 120.37(16) . . ?
O1 C29 C28 125.39(16) . . ?
O2 C29 C28 114.24(16) . . ?
O2 C30 C31 109.96(15) . . ?
O2 C30 C32 105.50(15) . . ?
C31 C30 C32 112.43(16) . . ?
O2 C30 H30 109.6 . . ?
C31 C30 H30 109.6 . . ?
C32 C30 H30 109.6 . . ?
C30 C31 H31A 109.5 . . ?
C30 C31 H31B 109.5 . . ?
H31A C31 H31B 109.5 . . ?
C30 C31 H31C 109.5 . . ?
H31A C31 H31C 109.5 . . ?
H31B C31 H31C 109.5 . . ?
C30 C32 H32A 109.5 . . ?
C30 C32 H32B 109.5 . . ?
H32A C32 H32B 109.5 . . ?
C30 C32 H32C 109.5 . . ?
H32A C32 H32C 109.5 . . ?
H32B C32 H32C 109.5 . . ?
O3 C33 H33A 109.5 . . ?
O3 C33 H33B 109.5 . . ?
H33A C33 H33B 109.5 . . ?
O3 C33 H33C 109.5 . . ?
H33A C33 H33C 109.5 . . ?
H33B C33 H33C 109.5 . . ?
Cl3 C34 Cl4 110.85(12) . . ?
Cl3 C34 H34A 109.5 . . ?
Cl4 C34 H34A 109.5 . . ?
Cl3 C34 H34B 109.5 . . ?
Cl4 C34 H34B 109.5 . . ?
H34A C34 H34B 108.1 . . ?

loop_
_geom_bond_atom_site_label_1
_geom_bond_atom_site_label_2
_geom_bond_distance
_geom_bond_site_symmetry_2
_geom_bond_publ_flag
Ru1 C22 1.8115(18) . ?
Ru1 C1 2.0201(18) . ?
Ru1 O1 2.0923(12) . ?
Ru1 Cl1 2.3643(5) . ?
Ru1 Cl2 2.3709(4) . ?
Cl3 C34 1.762(2) . ?
Cl4 C34 1.772(2) . ?
O1 C29 1.235(2) . ?
O2 C29 1.337(2) . ?
O2 C30 1.480(2) . ?
O3 C25 1.360(2) . ?
O3 C33 1.434(2) . ?
N1 C1 1.346(2) . ?
N1 C4 1.436(2) . ?
N1 C2 1.481(2) . ?
N2 C1 1.345(2) . ?
N2 C13 1.431(2) . ?
N2 C3 1.481(2) . ?
C2 C3 1.524(3) . ?
C2 H2A 0.9900 . ?
C2 H2B 0.9900 . ?
C3 H3A 0.9900 . ?
C3 H3B 0.9900 . ?
C4 C5 1.401(3) . ?
C4 C9 1.403(2) . ?
C5 C6 1.395(3) . ?
C5 C10 1.505(3) . ?
C6 C7 1.395(3) . ?
C6 H6 0.9500 . ?
C7 C8 1.391(3) . ?
C7 C11 1.510(3) . ?
C8 C9 1.395(3) . ?
C8 H8 0.9500 . ?
C9 C12 1.508(3) . ?
C10 H10A 0.9800 . ?
C10 H10B 0.9800 . ?
C10 H10C 0.9800 . ?
C11 H11A 0.9800 . ?
C11 H11B 0.9800 . ?
C11 H11C 0.9800 . ?
C12 H12A 0.9800 . ?
C12 H12B 0.9800 . ?
C12 H12C 0.9800 . ?
C13 C14 1.398(3) . ?
C13 C18 1.402(3) . ?
C14 C15 1.397(3) . ?
C14 C19 1.511(3) . ?
C15 C16 1.396(3) . ?
C15 H15 0.9500 . ?
C16 C17 1.387(3) . ?
C16 C20 1.510(3) . ?
C17 C18 1.399(3) . ?
C17 H17 0.9500 . ?
C18 C21 1.508(3) . ?
C19 H19A 0.9800 . ?
C19 H19B 0.9800 . ?
C19 H19C 0.9800 . ?
C20 H20A 0.9800 . ?
C20 H20B 0.9800 . ?
C20 H20C 0.9800 . ?
C21 H21A 0.9800 . ?
C21 H21B 0.9800 . ?
C21 H21C 0.9800 . ?
C22 C23 1.463(2) . ?
C22 H22 0.9500 . ?
C23 C24 1.402(2) . ?
C23 C28 1.414(2) . ?
C24 C25 1.389(3) . ?
C24 H24 0.9500 . ?
C25 C26 1.401(3) . ?
C26 C27 1.379(3) . ?
C26 H26 0.9500 . ?
C27 C28 1.404(3) . ?
C27 H27 0.9500 . ?
C28 C29 1.468(2) . ?
C30 C31 1.513(3) . ?
C30 C32 1.516(3) . ?
C30 H30 1.0000 . ?
C31 H31A 0.9800 . ?
C31 H31B 0.9800 . ?
C31 H31C 0.9800 . ?
C32 H32A 0.9800 . ?
C32 H32B 0.9800 . ?
C32 H32C 0.9800 . ?
C33 H33A 0.9800 . ?
C33 H33B 0.9800 . ?
C33 H33C 0.9800 . ?
C34 H34A 0.9900 . ?
C34 H34B 0.9900 . ?

loop_
_geom_torsion_atom_site_label_1
_geom_torsion_atom_site_label_2
_geom_torsion_atom_site_label_3
_geom_torsion_atom_site_label_4
_geom_torsion
_geom_torsion_site_symmetry_1
_geom_torsion_site_symmetry_2
_geom_torsion_site_symmetry_3
_geom_torsion_site_symmetry_4
_geom_torsion_publ_flag
C22 Ru1 O1 C29 11.89(16) . . . . ?
C1 Ru1 O1 C29 110.03(15) . . . . ?
Cl1 Ru1 O1 C29 -96.45(15) . . . . ?
Cl2 Ru1 O1 C29 -82.8(9) . . . . ?
C13 N2 C1 N1 170.83(17) . . . . ?
C3 N2 C1 N1 1.6(2) . . . . ?
C13 N2 C1 Ru1 -13.3(3) . . . . ?
C3 N2 C1 Ru1 177.51(14) . . . . ?
C4 N1 C1 N2 170.51(16) . . . . ?
C2 N1 C1 N2 3.4(2) . . . . ?
C4 N1 C1 Ru1 -6.0(2) . . . . ?
C2 N1 C1 Ru1 -173.12(12) . . . . ?
C22 Ru1 C1 N2 21.18(18) . . . . ?
O1 Ru1 C1 N2 -69.14(17) . . . . ?
Cl1 Ru1 C1 N2 -154.69(12) . . . . ?
Cl2 Ru1 C1 N2 111.38(17) . . . . ?
C22 Ru1 C1 N1 -163.27(14) . . . . ?
O1 Ru1 C1 N1 106.41(14) . . . . ?
Cl1 Ru1 C1 N1 20.9(2) . . . . ?
Cl2 Ru1 C1 N1 -73.07(13) . . . . ?
C1 N1 C2 C3 -6.6(2) . . . . ?
C4 N1 C2 C3 -174.60(16) . . . . ?
C1 N2 C3 C2 -5.6(2) . . . . ?
C13 N2 C3 C2 -175.82(16) . . . . ?
N1 C2 C3 N2 6.8(2) . . . . ?
C1 N1 C4 C5 113.3(2) . . . . ?
C2 N1 C4 C5 -80.4(2) . . . . ?
C1 N1 C4 C9 -72.6(2) . . . . ?
C2 N1 C4 C9 93.7(2) . . . . ?
C9 C4 C5 C6 2.3(3) . . . . ?
N1 C4 C5 C6 176.31(16) . . . . ?
C9 C4 C5 C10 -176.80(17) . . . . ?
N1 C4 C5 C10 -2.8(3) . . . . ?
C4 C5 C6 C7 0.7(3) . . . . ?
C10 C5 C6 C7 179.79(18) . . . . ?
C5 C6 C7 C8 -1.6(3) . . . . ?
C5 C6 C7 C11 176.51(18) . . . . ?
C6 C7 C8 C9 -0.3(3) . . . . ?
C11 C7 C8 C9 -178.49(18) . . . . ?
C7 C8 C9 C4 3.2(3) . . . . ?
C7 C8 C9 C12 -172.98(18) . . . . ?
C5 C4 C9 C8 -4.2(3) . . . . ?
N1 C4 C9 C8 -178.14(16) . . . . ?
C5 C4 C9 C12 171.88(17) . . . . ?
N1 C4 C9 C12 -2.1(3) . . . . ?
C1 N2 C13 C14 -76.1(2) . . . . ?
C3 N2 C13 C14 92.5(2) . . . . ?
C1 N2 C13 C18 108.2(2) . . . . ?
C3 N2 C13 C18 -83.2(2) . . . . ?
C18 C13 C14 C15 -3.3(3) . . . . ?
N2 C13 C14 C15 -178.88(16) . . . . ?
C18 C13 C14 C19 175.78(17) . . . . ?
N2 C13 C14 C19 0.2(3) . . . . ?
C13 C14 C15 C16 2.9(3) . . . . ?
C19 C14 C15 C16 -176.21(18) . . . . ?
C14 C15 C16 C17 -1.0(3) . . . . ?
C14 C15 C16 C20 179.47(19) . . . . ?
C15 C16 C17 C18 -0.6(3) . . . . ?
C20 C16 C17 C18 178.9(2) . . . . ?
C16 C17 C18 C13 0.2(3) . . . . ?
C16 C17 C18 C21 -179.79(19) . . . . ?
C14 C13 C18 C17 1.8(3) . . . . ?
N2 C13 C18 C17 177.39(17) . . . . ?
C14 C13 C18 C21 -178.20(18) . . . . ?
N2 C13 C18 C21 -2.6(3) . . . . ?
C1 Ru1 C22 C23 -102.56(17) . . . . ?
O1 Ru1 C22 C23 -10.53(17) . . . . ?
Cl1 Ru1 C22 C23 75.50(17) . . . . ?
Cl2 Ru1 C22 C23 167.11(16) . . . . ?
Ru1 C22 C23 C24 -172.05(14) . . . . ?
Ru1 C22 C23 C28 7.2(3) . . . . ?
C28 C23 C24 C25 1.1(3) . . . . ?
C22 C23 C24 C25 -179.62(17) . . . . ?
C33 O3 C25 C24 5.2(3) . . . . ?
C33 O3 C25 C26 -175.20(18) . . . . ?
C23 C24 C25 O3 179.05(17) . . . . ?
C23 C24 C25 C26 -0.6(3) . . . . ?
O3 C25 C26 C27 -179.57(17) . . . . ?
C24 C25 C26 C27 0.1(3) . . . . ?
C25 C26 C27 C28 -0.1(3) . . . . ?
C26 C27 C28 C23 0.6(3) . . . . ?
C26 C27 C28 C29 179.61(17) . . . . ?
C24 C23 C28 C27 -1.0(3) . . . . ?
C22 C23 C28 C27 179.69(17) . . . . ?
C24 C23 C28 C29 179.94(16) . . . . ?
C22 C23 C28 C29 0.7(3) . . . . ?
Ru1 O1 C29 O2 172.00(11) . . . . ?
Ru1 O1 C29 C28 -8.6(3) . . . . ?
C30 O2 C29 O1 -3.1(2) . . . . ?
C30 O2 C29 C28 177.45(15) . . . . ?
C27 C28 C29 O1 -178.36(17) . . . . ?
C23 C28 C29 O1 0.6(3) . . . . ?
C27 C28 C29 O2 1.0(2) . . . . ?
C23 C28 C29 O2 -179.96(16) . . . . ?
C29 O2 C30 C31 86.13(19) . . . . ?
C29 O2 C30 C32 -152.41(16) . . . . ?
